data_7110268
loop_
_publ_author_name
'Nassim Nassirini'
'Saeid Amani'
'Simon J. Teat'
'Olivier Roubeau'
'Patrick Gamez'

_publ_section_title
;
 Enhancement of spin-crossover cooperativity mediated by lone pair-pi
 interactions and halogen bonding
;
_journal_name_full Chem.Commun.
_journal_page_first 1003
_journal_paper_doi 10.1039/c3cc48334g
_journal_volume 50
_journal_year 2014
_chemical_formula_moiety 'C40 H16 Cl2 F10 Fe N14 O2 S2, 2(C H4 O)'
_chemical_formula_sum 'C42 H24 Cl2 F10 Fe N14 O4 S2'
_chemical_formula_weight 1169.62
_chemical_name_systematic
;
 ?
;
_space_group_crystal_system triclinic
_space_group_IT_number 2
_space_group_name_Hall '-P 1'
_space_group_name_H-M_alt 'P -1'
_symmetry_space_group_name_Hall '-P 1'
_symmetry_space_group_name_H-M 'P -1'
_atom_sites_solution_hydrogens geom
_audit_creation_method SHELXL-2013
_cell_angle_alpha 96.115(6)
_cell_angle_beta 103.282(5)
_cell_angle_gamma 98.341(5)
_cell_formula_units_Z 1
_cell_length_a 9.084(4)
_cell_length_b 10.766(5)
_cell_length_c 12.658(5)
_cell_measurement_reflns_used 5605
_cell_measurement_temperature 100(2)
_cell_measurement_theta_max 31.09
_cell_measurement_theta_min 3.34
_cell_volume 1179.4(9)
_computing_cell_refinement 'Bruker SAINT'
_computing_data_collection 'Bruker APEX 2'
_computing_data_reduction 'Bruker SAINT'
_computing_structure_refinement 'SHELXTL (Sheldrick, 2008)'
_computing_structure_solution 'SHELXTL (Sheldrick, 2008)'
_diffrn_ambient_temperature 100(2)
_diffrn_measured_fraction_theta_full 0.918
_diffrn_measured_fraction_theta_max 0.991
_diffrn_measurement_device_type 'Bruker APEX II CCD diffractometer'
_diffrn_measurement_method '\w rotation with narrow frames'
_diffrn_radiation_monochromator 'silicon 111'
_diffrn_radiation_source 'Advanced Light Source station 11.3.1'
_diffrn_radiation_type synchrotron
_diffrn_radiation_wavelength 0.7749
_diffrn_reflns_av_R_equivalents 0.0438
_diffrn_reflns_av_unetI/netI 0.0562
_diffrn_reflns_Laue_measured_fraction_full 0.918
_diffrn_reflns_Laue_measured_fraction_max 0.991
_diffrn_reflns_limit_h_max 11
_diffrn_reflns_limit_h_min -11
_diffrn_reflns_limit_k_max 13
_diffrn_reflns_limit_k_min -13
_diffrn_reflns_limit_l_max 16
_diffrn_reflns_limit_l_min -16
_diffrn_reflns_number 13506
_diffrn_reflns_point_group_measured_fraction_full 0.918
_diffrn_reflns_point_group_measured_fraction_max 0.991
_diffrn_reflns_theta_full 31.100
_diffrn_reflns_theta_max 30.208
_diffrn_reflns_theta_min 3.345
_exptl_absorpt_coefficient_mu 0.781
_exptl_absorpt_correction_T_max 0.746
_exptl_absorpt_correction_T_min 0.571
_exptl_absorpt_correction_type multi-scan
_exptl_absorpt_process_details 'SADABS Bruker AXS Madison WI US'
_exptl_crystal_colour purple
_exptl_crystal_density_diffrn 1.647
_exptl_crystal_description parallelepiped
_exptl_crystal_F_000 588
_exptl_crystal_size_max 0.110
_exptl_crystal_size_mid 0.050
_exptl_crystal_size_min 0.020
_refine_diff_density_max 0.857
_refine_diff_density_min -0.721
_refine_diff_density_rms 0.089
_refine_ls_extinction_method none
_refine_ls_goodness_of_fit_ref 1.042
_refine_ls_hydrogen_treatment constr
_refine_ls_matrix_type full
_refine_ls_number_parameters 360
_refine_ls_number_reflns 5362
_refine_ls_number_restraints 28
_refine_ls_restrained_S_all 1.050
_refine_ls_R_factor_all 0.0866
_refine_ls_R_factor_gt 0.0662
_refine_ls_shift/su_max 0.000
_refine_ls_shift/su_mean 0.000
_refine_ls_structure_factor_coef Fsqd
_refine_ls_weighting_details 'w=1/[\s^2^(Fo^2^)+(0.0741P)^2^+2.7108P] where P=(Fo^2^+2Fc^2^)/3'
_refine_ls_weighting_scheme calc
_refine_ls_wR_factor_gt 0.1700
_refine_ls_wR_factor_ref 0.1820
_reflns_Friedel_coverage 0.000
_reflns_number_gt 3992
_reflns_number_total 5362
_reflns_threshold_expression 'I > 2\s(I)'
_cod_data_source_file c3cc48334g.txt
_cod_data_source_block c1_new
_cod_database_code 7110268
_shelx_space_group_comment
;
The symmetry employed for this shelxl refinement is uniquely defined
by the following loop, which should always be used as a source of
symmetry information in preference to the above space-group names.
They are only intended as comments.
;
_shelx_estimated_absorpt_t_min 0.919
_shelx_estimated_absorpt_t_max 0.985
_shelxl_version_number 2013-3

loop_
_space_group_symop_operation_xyz
'x, y, z'
'-x, -y, -z'

loop_
_atom_site_label
_atom_site_type_symbol
_atom_site_fract_x
_atom_site_fract_y
_atom_site_fract_z
_atom_site_U_iso_or_equiv
_atom_site_adp_type
_atom_site_occupancy
_atom_site_site_symmetry_order
_atom_site_calc_flag
_atom_site_refinement_flags_posn
_atom_site_refinement_flags_adp
_atom_site_refinement_flags_occupancy
_atom_site_disorder_assembly
_atom_site_disorder_group
Fe1 Fe 0.5000 0.5000 0.5000 0.0283(2) Uani 1 2 d S . P . .
Cl1 Cl 0.43563(12) 0.17088(10) 0.92963(9) 0.0426(3) Uani 1 1 d . . . . .
S1 S 0.27822(13) 0.77454(10) 0.26753(9) 0.0416(3) Uani 1 1 d . . . . .
O1 O 0.8247(3) 0.5491(3) 1.0224(2) 0.0358(6) Uani 1 1 d . . . . .
N1 N 0.3933(4) 0.5920(3) 0.3899(3) 0.0323(7) Uani 1 1 d . . . . .
N2 N 0.5252(4) 0.6572(3) 0.6075(3) 0.0349(7) Uani 1 1 d . . . . .
N3 N 0.2994(4) 0.4448(3) 0.5378(3) 0.0341(7) Uani 1 1 d . . . . .
N4 N 0.4176(4) 0.5304(3) 0.7210(3) 0.0316(7) Uani 1 1 d . . . . .
N5 N 0.4291(4) 0.3629(3) 0.8221(3) 0.0331(7) Uani 1 1 d . . . . .
N6 N 0.6234(4) 0.5478(3) 0.8717(3) 0.0336(7) Uani 1 1 d . . . . .
N7 N 0.6366(4) 0.3786(3) 0.9818(3) 0.0330(7) Uani 1 1 d . . . . .
C1 C 0.3451(4) 0.6680(4) 0.3392(3) 0.0330(8) Uani 1 1 d . . . . .
C2 C 0.5766(5) 0.7739(4) 0.5844(4) 0.0420(9) Uani 1 1 d . . . . .
H2A H 0.6076 0.7794 0.5180 0.050 Uiso 1 1 calc R U . . .
C3 C 0.5858(6) 0.8845(4) 0.6532(4) 0.0524(12) Uani 1 1 d . . . . .
H3A H 0.6244 0.9642 0.6353 0.063 Uiso 1 1 calc R U . . .
C4 C 0.5381(6) 0.8775(4) 0.7482(4) 0.0508(11) Uani 1 1 d . . . . .
H4A H 0.5433 0.9528 0.7965 0.061 Uiso 1 1 calc R U . . .
C5 C 0.4828(5) 0.7614(4) 0.7732(4) 0.0433(10) Uani 1 1 d . . . . .
H5A H 0.4480 0.7548 0.8380 0.052 Uiso 1 1 calc R U . . .
C6 C 0.4795(4) 0.6529(4) 0.6999(3) 0.0347(8) Uani 1 1 d . . . . .
C7 C 0.1734(5) 0.3871(4) 0.4590(3) 0.0382(9) Uani 1 1 d . . . . .
H7A H 0.1791 0.3790 0.3846 0.046 Uiso 1 1 calc R U . . .
C8 C 0.0367(5) 0.3397(4) 0.4822(4) 0.0443(10) Uani 1 1 d . . . . .
H8A H -0.0488 0.2972 0.4252 0.053 Uiso 1 1 calc R U . . .
C9 C 0.0263(5) 0.3550(5) 0.5909(4) 0.0444(10) Uani 1 1 d . . . . .
H9A H -0.0661 0.3222 0.6090 0.053 Uiso 1 1 calc R U . . .
C10 C 0.1512(5) 0.4182(4) 0.6715(4) 0.0390(9) Uani 1 1 d . . . . .
H10A H 0.1454 0.4328 0.7457 0.047 Uiso 1 1 calc R U . . .
C11 C 0.2859(4) 0.4602(4) 0.6421(3) 0.0330(8) Uani 1 1 d . . . . .
C12 C 0.4915(4) 0.4781(4) 0.8080(3) 0.0312(8) Uani 1 1 d . . . . .
C13 C 0.5080(4) 0.3211(4) 0.9076(3) 0.0336(8) Uani 1 1 d . . . . .
C14 C 0.6872(4) 0.4904(4) 0.9529(3) 0.0323(8) Uani 1 1 d . . . . .
C15 C 0.9079(5) 0.6506(4) 0.9928(4) 0.0379(9) Uani 1 1 d . . . . .
C16 C 0.9570(5) 0.7618(4) 1.0658(4) 0.0412(9) Uani 1 1 d . . . . .
C17 C 1.0575(6) 0.8599(4) 1.0464(5) 0.0522(12) Uani 1 1 d . . . . .
C18 C 1.1119(5) 0.8472(5) 0.9540(5) 0.0558(13) Uani 1 1 d . . . . .
C19 C 1.0645(5) 0.7382(5) 0.8798(4) 0.0526(12) Uani 1 1 d . . . . .
C20 C 0.9633(5) 0.6396(4) 0.8987(4) 0.0411(10) Uani 1 1 d . . . . .
F1 F 0.9055(3) 0.7730(3) 1.1576(2) 0.0502(6) Uani 1 1 d . . . . .
F2 F 1.1049(4) 0.9667(3) 1.1195(3) 0.0681(9) Uani 1 1 d . . . . .
F3 F 1.2127(4) 0.9426(3) 0.9358(3) 0.0835(12) Uani 1 1 d . . . . .
F4 F 1.1184(3) 0.7253(4) 0.7893(3) 0.0705(9) Uani 1 1 d . . . . .
F5 F 0.9226(3) 0.5322(3) 0.8286(2) 0.0477(6) Uani 1 1 d . . . . .
O1S O 0.2897(12) 0.1299(10) 0.6255(7) 0.092(3) Uani 0.5 1 d D U P A 1
C1S C 0.214(2) -0.0017(15) 0.5486(13) 0.116(5) Uani 0.5 1 d D U P A 1
H1S1 H 0.2762 -0.0192 0.4967 0.173 Uiso 0.5 1 calc R U P A 1
H1S2 H 0.1098 0.0031 0.5081 0.173 Uiso 0.5 1 calc R U P A 1
H1S3 H 0.2100 -0.0700 0.5938 0.173 Uiso 0.5 1 calc R U P A 1
O2S O 0.1754(13) 0.0345(10) 0.6401(10) 0.099(3) Uani 0.5 1 d D U P B 2
C2S C 0.0128(18) -0.0097(16) 0.6580(14) 0.109(5) Uani 0.5 1 d D U P B 2
H2S1 H -0.0009 0.0440 0.7213 0.164 Uiso 0.5 1 calc R U P B 2
H2S2 H 0.0028 -0.0982 0.6714 0.164 Uiso 0.5 1 calc R U P B 2
H2S3 H -0.0658 -0.0028 0.5924 0.164 Uiso 0.5 1 calc R U P B 2

loop_
_atom_site_aniso_label
_atom_site_aniso_U_11
_atom_site_aniso_U_22
_atom_site_aniso_U_33
_atom_site_aniso_U_23
_atom_site_aniso_U_13
_atom_site_aniso_U_12
Fe1 0.0284(4) 0.0314(4) 0.0314(4) 0.0078(3) 0.0159(3) 0.0093(3)
Cl1 0.0434(6) 0.0383(5) 0.0473(6) 0.0080(4) 0.0160(5) 0.0024(4)
S1 0.0435(6) 0.0433(6) 0.0471(6) 0.0149(5) 0.0191(5) 0.0182(5)
O1 0.0315(14) 0.0393(15) 0.0365(15) 0.0117(12) 0.0068(12) 0.0041(11)
N1 0.0321(16) 0.0371(17) 0.0343(17) 0.0084(14) 0.0167(14) 0.0110(13)
N2 0.0308(16) 0.0359(17) 0.0399(18) 0.0088(14) 0.0101(14) 0.0071(13)
N3 0.0318(16) 0.0370(17) 0.0388(18) 0.0093(14) 0.0145(14) 0.0111(13)
N4 0.0290(16) 0.0354(17) 0.0337(16) 0.0048(13) 0.0126(13) 0.0086(13)
N5 0.0302(16) 0.0390(18) 0.0341(17) 0.0042(13) 0.0158(13) 0.0073(13)
N6 0.0281(16) 0.0386(17) 0.0375(17) 0.0075(14) 0.0124(14) 0.0081(13)
N7 0.0312(16) 0.0338(17) 0.0365(17) 0.0028(13) 0.0142(14) 0.0059(13)
C1 0.0295(18) 0.037(2) 0.038(2) 0.0039(16) 0.0188(16) 0.0071(15)
C2 0.044(2) 0.037(2) 0.047(2) 0.0098(18) 0.0148(19) 0.0043(18)
C3 0.065(3) 0.037(2) 0.055(3) 0.006(2) 0.017(2) 0.004(2)
C4 0.059(3) 0.039(2) 0.052(3) -0.001(2) 0.012(2) 0.010(2)
C5 0.046(2) 0.048(2) 0.038(2) 0.0042(18) 0.0121(19) 0.0138(19)
C6 0.0302(19) 0.038(2) 0.038(2) 0.0067(16) 0.0091(16) 0.0111(16)
C7 0.036(2) 0.044(2) 0.038(2) 0.0068(17) 0.0153(17) 0.0076(17)
C8 0.033(2) 0.052(3) 0.048(2) 0.007(2) 0.0102(18) 0.0039(18)
C9 0.031(2) 0.063(3) 0.048(2) 0.015(2) 0.0208(19) 0.0102(19)
C10 0.037(2) 0.048(2) 0.040(2) 0.0125(18) 0.0203(18) 0.0137(18)
C11 0.0287(18) 0.039(2) 0.037(2) 0.0086(16) 0.0150(16) 0.0105(15)
C12 0.0264(17) 0.039(2) 0.0325(19) 0.0030(15) 0.0149(15) 0.0102(15)
C13 0.0337(19) 0.036(2) 0.036(2) 0.0065(16) 0.0173(16) 0.0085(16)
C14 0.0289(18) 0.038(2) 0.0321(19) 0.0026(15) 0.0122(15) 0.0075(15)
C15 0.0304(19) 0.040(2) 0.045(2) 0.0148(18) 0.0083(17) 0.0089(16)
C16 0.034(2) 0.048(2) 0.043(2) 0.0139(19) 0.0068(18) 0.0108(18)
C17 0.044(2) 0.039(2) 0.068(3) 0.014(2) -0.001(2) 0.0046(19)
C18 0.039(2) 0.058(3) 0.072(3) 0.036(3) 0.009(2) 0.004(2)
C19 0.037(2) 0.069(3) 0.055(3) 0.026(3) 0.011(2) 0.006(2)
C20 0.0271(19) 0.054(3) 0.045(2) 0.019(2) 0.0082(17) 0.0093(17)
F1 0.0424(14) 0.0512(15) 0.0551(16) 0.0037(12) 0.0095(12) 0.0090(12)
F2 0.0600(18) 0.0408(15) 0.090(2) 0.0135(15) -0.0057(17) -0.0001(13)
F3 0.0557(19) 0.078(2) 0.110(3) 0.053(2) 0.0083(19) -0.0167(16)
F4 0.0465(16) 0.110(3) 0.0604(19) 0.0313(18) 0.0239(14) 0.0002(16)
F5 0.0393(13) 0.0592(16) 0.0469(15) 0.0068(12) 0.0153(11) 0.0096(12)
O1S 0.094(7) 0.117(7) 0.060(5) 0.015(5) 0.026(5) -0.008(6)
C1S 0.131(11) 0.111(9) 0.089(9) 0.025(7) 0.029(9) -0.038(9)
O2S 0.114(7) 0.083(6) 0.101(7) -0.001(5) 0.033(6) 0.018(6)
C2S 0.111(9) 0.104(11) 0.100(10) -0.047(9) 0.033(9) 0.010(8)

loop_
_atom_type_symbol
_atom_type_description
_atom_type_scat_dispersion_real
_atom_type_scat_dispersion_imag
_atom_type_scat_source
C C -0.0020 0.0020 'WCROMER Program in WinGX L.Kissel & R.H.Pratt Acta Cryst A46 170 1990'
H H 0.0000 0.0000 'WCROMER Program in WinGX L.Kissel & R.H.Pratt Acta Cryst A46 170 1990'
N N -0.0031 0.0040 'WCROMER Program in WinGX L.Kissel & R.H.Pratt Acta Cryst A46 170 1990'
O O -0.0041 0.0074 'WCROMER Program in WinGX L.Kissel & R.H.Pratt Acta Cryst A46 170 1990'
F F -0.0053 0.0125 'WCROMER Program in WinGX L.Kissel & R.H.Pratt Acta Cryst A46 170 1990'
S S 0.1206 0.1480 'WCROMER Program in WinGX L.Kissel & R.H.Pratt Acta Cryst A46 170 1990'
Cl Cl 0.1408 0.1896 'WCROMER Program in WinGX L.Kissel & R.H.Pratt Acta Cryst A46 170 1990'
Fe Fe 0.2064 0.9930 'WCROMER Program in WinGX L.Kissel & R.H.Pratt Acta Cryst A46 170 1990'

loop_
_geom_angle_atom_site_label_1
_geom_angle_atom_site_label_2
_geom_angle_atom_site_label_3
_geom_angle
_geom_angle_site_symmetry_1
_geom_angle_site_symmetry_3
N1 Fe1 N1 180.0 2_666 .
N1 Fe1 N2 93.63(14) 2_666 .
N1 Fe1 N2 86.37(14) . .
N1 Fe1 N2 86.36(14) 2_666 2_666
N1 Fe1 N2 93.64(14) . 2_666
N2 Fe1 N2 180.0 . 2_666
N1 Fe1 N3 88.94(13) 2_666 2_666
N1 Fe1 N3 91.06(13) . 2_666
N2 Fe1 N3 93.40(13) . 2_666
N2 Fe1 N3 86.60(13) 2_666 2_666
N1 Fe1 N3 91.06(13) 2_666 .
N1 Fe1 N3 88.94(13) . .
N2 Fe1 N3 86.60(13) . .
N2 Fe1 N3 93.40(13) 2_666 .
N3 Fe1 N3 180.0 2_666 .
C14 O1 C15 119.1(3) . .
C1 N1 Fe1 166.4(3) . .
C6 N2 C2 117.1(4) . .
C6 N2 Fe1 121.3(3) . .
C2 N2 Fe1 121.3(3) . .
C11 N3 C7 117.4(3) . .
C11 N3 Fe1 121.8(3) . .
C7 N3 Fe1 120.8(3) . .
C12 N4 C11 121.3(3) . .
C12 N4 C6 121.0(3) . .
C11 N4 C6 117.4(3) . .
C13 N5 C12 113.5(3) . .
C14 N6 C12 112.6(3) . .
C13 N7 C14 109.4(3) . .
N1 C1 S1 179.7(3) . .
N2 C2 C3 122.8(4) . .
N2 C2 H2A 118.6 . .
C3 C2 H2A 118.6 . .
C4 C3 C2 118.9(4) . .
C4 C3 H3A 120.5 . .
C2 C3 H3A 120.5 . .
C3 C4 C5 119.8(4) . .
C3 C4 H4A 120.1 . .
C5 C4 H4A 120.1 . .
C4 C5 C6 117.9(4) . .
C4 C5 H5A 121.1 . .
C6 C5 H5A 121.1 . .
N2 C6 C5 123.4(4) . .
N2 C6 N4 116.9(3) . .
C5 C6 N4 119.6(4) . .
N3 C7 C8 122.6(4) . .
N3 C7 H7A 118.7 . .
C8 C7 H7A 118.7 . .
C7 C8 C9 118.8(4) . .
C7 C8 H8A 120.6 . .
C9 C8 H8A 120.6 . .
C10 C9 C8 119.3(4) . .
C10 C9 H9A 120.4 . .
C8 C9 H9A 120.4 . .
C9 C10 C11 118.5(4) . .
C9 C10 H10A 120.8 . .
C11 C10 H10A 120.8 . .
N3 C11 C10 123.2(4) . .
N3 C11 N4 115.4(3) . .
C10 C11 N4 121.3(4) . .
N5 C12 N6 125.4(4) . .
N5 C12 N4 118.0(3) . .
N6 C12 N4 116.6(3) . .
N5 C13 N7 129.3(4) . .
N5 C13 Cl1 116.1(3) . .
N7 C13 Cl1 114.6(3) . .
N6 C14 N7 129.6(4) . .
N6 C14 O1 118.8(3) . .
N7 C14 O1 111.6(3) . .
O1 C15 C16 118.9(4) . .
O1 C15 C20 122.0(4) . .
C16 C15 C20 118.5(4) . .
F1 C16 C17 120.0(4) . .
F1 C16 C15 119.0(4) . .
C17 C16 C15 121.0(4) . .
F2 C17 C18 120.3(5) . .
F2 C17 C16 119.8(5) . .
C18 C17 C16 119.8(5) . .
F3 C18 C19 119.7(5) . .
F3 C18 C17 119.9(5) . .
C19 C18 C17 120.4(4) . .
F4 C19 C18 120.5(4) . .
F4 C19 C20 119.5(5) . .
C18 C19 C20 120.0(5) . .
F5 C20 C19 119.6(4) . .
F5 C20 C15 120.1(4) . .
C19 C20 C15 120.3(5) . .
O1S C1S H1S1 109.5 . .
O1S C1S H1S2 109.5 . .
H1S1 C1S H1S2 109.5 . .
O1S C1S H1S3 109.5 . .
H1S1 C1S H1S3 109.5 . .
H1S2 C1S H1S3 109.5 . .
O2S C2S H2S1 109.5 . .
O2S C2S H2S2 109.5 . .
H2S1 C2S H2S2 109.5 . .
O2S C2S H2S3 109.5 . .
H2S1 C2S H2S3 109.5 . .
H2S2 C2S H2S3 109.5 . .

loop_
_geom_bond_atom_site_label_1
_geom_bond_atom_site_label_2
_geom_bond_distance
_geom_bond_site_symmetry_2
Fe1 N1 1.953(3) 2_666
Fe1 N1 1.953(3) .
Fe1 N2 2.005(3) .
Fe1 N2 2.005(3) 2_666
Fe1 N3 2.012(3) 2_666
Fe1 N3 2.012(3) .
Cl1 C13 1.731(4) .
S1 C1 1.637(4) .
O1 C14 1.372(5) .
O1 C15 1.372(5) .
N1 C1 1.166(5) .
N2 C6 1.332(5) .
N2 C2 1.361(5) .
N3 C11 1.349(5) .
N3 C7 1.352(5) .
N4 C12 1.373(5) .
N4 C11 1.423(5) .
N4 C6 1.433(5) .
N5 C13 1.315(5) .
N5 C12 1.335(5) .
N6 C14 1.319(5) .
N6 C12 1.347(5) .
N7 C13 1.339(5) .
N7 C14 1.343(5) .
C2 C3 1.379(6) .
C2 H2A 0.9500 .
C3 C4 1.375(7) .
C3 H3A 0.9500 .
C4 C5 1.375(7) .
C4 H4A 0.9500 .
C5 C6 1.405(6) .
C5 H5A 0.9500 .
C7 C8 1.380(6) .
C7 H7A 0.9500 .
C8 C9 1.395(6) .
C8 H8A 0.9500 .
C9 C10 1.374(6) .
C9 H9A 0.9500 .
C10 C11 1.388(5) .
C10 H10A 0.9500 .
C15 C16 1.381(6) .
C15 C20 1.396(6) .
C16 F1 1.349(5) .
C16 C17 1.374(6) .
C17 F2 1.346(6) .
C17 C18 1.372(8) .
C18 F3 1.349(5) .
C18 C19 1.371(8) .
C19 F4 1.348(6) .
C19 C20 1.379(6) .
C20 F5 1.329(5) .
O1S C1S 1.595(14) .
C1S H1S1 0.9800 .
C1S H1S2 0.9800 .
C1S H1S3 0.9800 .
O2S C2S 1.559(14) .
C2S H2S1 0.9800 .
C2S H2S2 0.9800 .
C2S H2S3 0.9800 .
